data_7220799
loop_
_publ_author_name
'Chen, Lijuan'
'Cao, Jing'
'Li, Xinghua'
'Ma, Xing'
'Luo, Jie'
'Zhao, Junwei'

_publ_section_title
;
 The first purely inorganic polyoxotungstates constructed from dimeric
 tungstoantimonate-based iron--rare-earth heterometallic fragments
;
_journal_issue 27
_journal_name_full CrystEngComm
_journal_page_first 5002
_journal_paper_doi 10.1039/C5CE00633C
_journal_volume 17
_journal_year 2015
_chemical_formula_sum 'Fe4 H92 O112 Sb2 W18 Y2'
_chemical_formula_weight 5838.60
_chemical_name_systematic
; 
 ? 
;
_space_group_IT_number 2
_symmetry_cell_setting triclinic
_symmetry_space_group_name_Hall '-P 1'
_symmetry_space_group_name_H-M 'P -1'
_atom_sites_solution_hydrogens notdet
_atom_sites_solution_primary direct
_atom_sites_solution_secondary difmap
_audit_creation_method SHELXL-97
_cell_angle_alpha 75.2040(10)
_cell_angle_beta 74.3750(10)
_cell_angle_gamma 75.9460(10)
_cell_formula_units_Z 1
_cell_length_a 12.7178(5)
_cell_length_b 13.0050(5)
_cell_length_c 15.9829(6)
_cell_measurement_reflns_used 8416
_cell_measurement_temperature 296(2)
_cell_measurement_theta_max 25.00
_cell_measurement_theta_min 1.85
_cell_volume 2418.00(16)
_computing_cell_refinement 'Bruker XSCANS'
_computing_data_collection 'Bruker XSCANS'
_computing_data_reduction 'Bruker SHELXTL'
_computing_molecular_graphics 'Bruker SHELXTL'
_computing_publication_material 'Bruker SHELXTL'
_computing_structure_refinement 'SHELXL-97 (Sheldrick, 1997)'
_computing_structure_solution 'SHELXS-97 (Sheldrick, 1990)'
_diffrn_ambient_temperature 296(2)
_diffrn_detector_area_resol_mean none
_diffrn_measured_fraction_theta_full 0.988
_diffrn_measured_fraction_theta_max 0.988
_diffrn_measurement_device_type 'Bruker P4'
_diffrn_measurement_method '\w scans'
_diffrn_radiation_monochromator graphite
_diffrn_radiation_source 'fine-focus sealed tube'
_diffrn_radiation_type MoK\a
_diffrn_radiation_wavelength 0.71073
_diffrn_reflns_av_R_equivalents 0.0495
_diffrn_reflns_av_sigmaI/netI 0.0831
_diffrn_reflns_limit_h_max 15
_diffrn_reflns_limit_h_min -9
_diffrn_reflns_limit_k_max 15
_diffrn_reflns_limit_k_min -15
_diffrn_reflns_limit_l_max 18
_diffrn_reflns_limit_l_min -19
_diffrn_reflns_number 12372
_diffrn_reflns_theta_full 25.00
_diffrn_reflns_theta_max 25.00
_diffrn_reflns_theta_min 1.91
_diffrn_standards_decay_% none
_diffrn_standards_interval_count none
_diffrn_standards_interval_time none
_diffrn_standards_number none
_exptl_absorpt_coefficient_mu 23.751
_exptl_absorpt_correction_T_max 0.0823
_exptl_absorpt_correction_T_min 0.0378
_exptl_absorpt_correction_type multi-scan
_exptl_absorpt_process_details SADABS
_exptl_crystal_colour 'green yellow'
_exptl_crystal_density_diffrn 4.010
_exptl_crystal_density_method 'not measured'
_exptl_crystal_description 'cubic block'
_exptl_crystal_F_000 2603
_exptl_crystal_size_max 0.40
_exptl_crystal_size_mid 0.29
_exptl_crystal_size_min 0.21
_refine_diff_density_max 4.151
_refine_diff_density_min -5.323
_refine_diff_density_rms 0.601
_refine_ls_extinction_method SHELXL
_refine_ls_goodness_of_fit_ref 1.029
_refine_ls_hydrogen_treatment noref
_refine_ls_matrix_type full
_refine_ls_number_parameters 604
_refine_ls_number_reflns 8416
_refine_ls_number_restraints 90
_refine_ls_restrained_S_all 1.025
_refine_ls_R_factor_all 0.0599
_refine_ls_R_factor_gt 0.0549
_refine_ls_shift/su_max 0.000
_refine_ls_shift/su_mean 0.000
_refine_ls_structure_factor_coef Fsqd
_refine_ls_weighting_details 'calc w=1/[\s^2^(Fo^2^)+(0.0957P)^2^+0.0000P] where P=(Fo^2^+2Fc^2^)/3'
_refine_ls_weighting_scheme calc
_refine_ls_wR_factor_gt 0.1450
_refine_ls_wR_factor_ref 0.1493
_reflns_number_gt 7490
_reflns_number_total 8416
_reflns_threshold_expression >2sigma(I)
_cod_data_source_file c5ce00633c1.cif
_cod_data_source_block 5-Y
_cod_depositor_comments
;
The following automatic conversions were performed:

'_symmetry_cell_setting' value 'Triclinic' changed to 'triclinic'
according to
/usr/data/users/saulius/crontab/automatic-downloads/rss-feeds/RSC/lib/dictionaries/cif_core.dic
dictionary named 'cif_core.dic' version 2.4.2 from 2011-04-26.

Automatic conversion script
Id: cif_fix_values 3271 2015-04-21 07:52:19Z andrius 

 Adding full bibliography for 7220795--7220799.cif.
;
_cod_original_sg_symbol_H-M P-1
_cod_database_code 7220799

loop_
_symmetry_equiv_pos_as_xyz
'x, y, z'
'-x, -y, -z'

loop_
_atom_site_label
_atom_site_type_symbol
_atom_site_fract_x
_atom_site_fract_y
_atom_site_fract_z
_atom_site_U_iso_or_equiv
_atom_site_adp_type
_atom_site_occupancy
_atom_site_symmetry_multiplicity
_atom_site_calc_flag
_atom_site_refinement_flags
W1 W 0.16267(5) 0.34154(4) 0.37479(4) 0.00926(16) Uani 1 1 d .
W2 W 0.09923(16) 0.12900(14) 0.53897(11) 0.0055(3) Uani 0.97 1 d P
W2' W 0.121(5) 0.122(6) 0.534(5) 0.011(15) Uiso 0.03 1 d P
W3 W 0.36390(7) 0.13214(8) 0.42224(6) 0.0073(2) Uani 0.97 1 d P
W3' W 0.359(3) 0.160(2) 0.429(2) 0.001(8) Uiso 0.03 1 d P
W4 W 0.38722(7) -0.12293(9) 0.35319(6) 0.0073(2) Uani 0.97 1 d P
W4' W 0.385(3) -0.095(3) 0.359(2) 0.006(9) Uiso 0.03 1 d P
W5 W 0.44682(5) 0.08853(5) 0.19453(4) 0.00980(16) Uani 1 1 d .
W6 W 0.30219(5) -0.07985(5) 0.16548(4) 0.00930(16) Uani 1 1 d .
W7 W 0.07432(5) 0.15079(5) 0.11606(4) 0.00907(16) Uani 1 1 d .
W8 W 0.22071(5) 0.31939(5) 0.14115(4) 0.00999(16) Uani 1 1 d .
W9 W -0.03925(5) 0.32075(4) 0.25459(4) 0.00823(16) Uani 1 1 d .
Sb1 Sb 0.13507(7) 0.06783(7) 0.33206(6) 0.0047(2) Uani 1 1 d .
Y1 Y -0.32191(13) 0.54591(12) 0.23745(11) 0.0204(4) Uani 1 1 d .
Fe1 Fe -0.02522(16) 0.11300(17) 0.78026(13) 0.0099(4) Uani 1 1 d .
Fe2 Fe -0.16317(16) 0.16637(16) 0.46222(13) 0.0084(4) Uani 1 1 d .
O1W O -0.0477(10) 0.2810(10) 0.7620(9) 0.030(3) Uani 1 1 d .
O2W O -0.0811(10) 0.1197(10) 0.9145(7) 0.025(3) Uani 1 1 d .
O3W O 0.1236(10) 0.1029(10) 0.8087(8) 0.027(3) Uani 1 1 d .
O4W O -0.1942(13) 0.3306(9) 0.4704(8) 0.039(3) Uani 1 1 d .
O5W O -0.3077(9) 0.1891(9) 0.4126(7) 0.021(2) Uani 1 1 d .
O6W O -0.5214(18) 0.5625(17) 0.2914(16) 0.094(7) Uani 1 1 d U
O7W O -0.4026(12) 0.7239(13) 0.1926(10) 0.058(5) Uani 1 1 d .
O8W O -0.2508(15) 0.6431(14) 0.3037(12) 0.062(5) Uani 1 1 d .
O9W O -0.1828(13) 0.6160(13) 0.1146(10) 0.054(4) Uani 1 1 d .
O10W O -0.3676(17) 0.4798(13) 0.3959(10) 0.064(5) Uani 1 1 d .
O11W O -0.3554(11) 0.3687(11) 0.2582(11) 0.048(4) Uani 1 1 d .
O12W O -0.3709(18) 0.5294(17) 0.1112(14) 0.081(6) Uiso 1 1 d .
O13W O 0.3007(10) 0.1418(12) 0.6857(8) 0.036(3) Uani 1 1 d .
O14W O 0.0758(14) 0.4072(12) 0.6199(10) 0.051(4) Uani 1 1 d .
O15W O 0.4258(13) 0.3926(10) 0.4742(10) 0.043(4) Uani 1 1 d .
O16W O 0.7589(14) 0.1263(17) 0.2524(12) 0.072(6) Uani 1 1 d .
O17W O 0.2433(14) 0.6539(11) 0.3585(10) 0.047(4) Uani 1 1 d .
O18W O 0.4747(16) 0.3626(17) 0.1996(14) 0.077(6) Uani 1 1 d .
O19W O 0.337(3) 0.577(3) 0.161(2) 0.137(10) Uiso 1 1 d .
O20W O 0.7797(10) 0.0232(11) 0.0600(8) 0.033(3) Uani 1 1 d .
O21W O 0.202(3) 0.666(3) -0.044(2) 0.142(11) Uiso 1 1 d .
O22W O 0.0357(16) 0.6175(13) 0.1167(13) 0.069(5) Uani 1 1 d .
O23W O 0.6372(11) 0.8802(11) 0.0538(9) 0.038(3) Uani 1 1 d .
O1 O 0.1498(9) 0.4755(9) 0.3761(7) 0.022(3) Uani 1 1 d .
O2 O 0.2341(8) 0.3373(8) 0.2524(6) 0.011(2) Uani 1 1 d .
O3 O 0.1858(7) 0.1538(7) 0.3965(6) 0.0053(19) Uani 1 1 d .
O4 O 0.3076(8) 0.2886(8) 0.3979(6) 0.011(2) Uani 1 1 d U
O5 O 0.0265(8) 0.3486(8) 0.3404(6) 0.011(2) Uani 1 1 d .
O6 O 0.0993(8) 0.2900(8) 0.4958(6) 0.0079(19) Uani 1 1 d U
O7 O -0.0262(8) 0.1524(8) 0.5008(7) 0.014(2) Uani 1 1 d .
O8 O 0.0537(8) 0.1342(8) 0.6525(6) 0.012(2) Uani 1 1 d .
O9 O 0.1365(8) -0.0137(8) 0.5424(6) 0.012(2) Uani 1 1 d U
O10 O 0.2618(7) 0.1260(7) 0.5325(6) 0.0061(19) Uani 1 1 d U
O11 O 0.4818(9) 0.1365(9) 0.4509(7) 0.019(2) Uani 1 1 d .
O12 O 0.4123(8) 0.1557(8) 0.2922(6) 0.013(2) Uiso 1 1 d .
O13 O 0.3765(8) -0.0141(7) 0.4220(6) 0.009(2) Uani 1 1 d U
O14 O 0.4735(9) -0.2291(8) 0.4012(7) 0.016(2) Uani 1 1 d U
O15 O 0.2894(7) 0.0150(7) 0.2701(6) 0.0057(18) Uani 1 1 d U
O16 O 0.3830(8) -0.1777(8) 0.2536(7) 0.015(2) Uani 1 1 d .
O17 O 0.2483(8) -0.1429(8) 0.4174(7) 0.015(2) Uani 1 1 d U
O18 O 0.5008(8) -0.0440(8) 0.2694(6) 0.009(2) Uani 1 1 d U
O19 O 0.5729(9) 0.1258(9) 0.1357(7) 0.021(2) Uani 1 1 d .
O20 O 0.3488(9) 0.2040(8) 0.1418(7) 0.016(2) Uani 1 1 d U
O21 O 0.4278(8) 0.0011(8) 0.1230(6) 0.013(2) Uani 1 1 d .
O22 O 0.1736(8) -0.1233(8) 0.2341(7) 0.014(2) Uani 1 1 d U
O23 O 0.3417(9) -0.1571(9) 0.0859(7) 0.020(2) Uani 1 1 d .
O24 O 0.2122(9) 0.0472(8) 0.1115(7) 0.016(2) Uani 1 1 d .
O25 O 0.1180(8) 0.1927(8) 0.2306(6) 0.011(2) Uani 1 1 d U
O26 O 0.0069(8) 0.0461(8) 0.1968(7) 0.014(2) Uani 1 1 d .
O27 O -0.0458(8) 0.2648(8) 0.1562(7) 0.014(2) Uani 1 1 d .
O28 O 0.0418(9) 0.1508(8) 0.0180(7) 0.016(2) Uiso 1 1 d .
O29 O 0.1721(8) 0.2596(8) 0.0636(6) 0.012(2) Uani 1 1 d U
O30 O 0.2819(9) 0.4209(9) 0.0676(7) 0.019(2) Uani 1 1 d .
O31 O 0.0722(8) 0.3997(8) 0.1691(6) 0.012(2) Uani 1 1 d U
O32 O -0.0956(8) 0.2113(8) 0.3375(6) 0.012(2) Uiso 1 1 d .
O33 O -0.1540(8) 0.4273(8) 0.2530(6) 0.012(2) Uani 1 1 d .

loop_
_atom_site_aniso_label
_atom_site_aniso_U_11
_atom_site_aniso_U_22
_atom_site_aniso_U_33
_atom_site_aniso_U_23
_atom_site_aniso_U_13
_atom_site_aniso_U_12
W1 0.0125(3) 0.0028(3) 0.0123(3) 0.0020(2) -0.0034(2) -0.0040(2)
W2 0.0052(7) 0.0041(5) 0.0067(5) 0.0012(3) -0.0002(5) -0.0034(5)
W3 0.0046(4) 0.0065(5) 0.0118(4) -0.0017(4) -0.0019(2) -0.0030(3)
W4 0.0053(4) 0.0046(5) 0.0102(4) 0.0007(4) -0.0014(2) -0.0002(3)
W5 0.0051(3) 0.0111(3) 0.0103(3) 0.0015(2) 0.0011(2) -0.0032(2)
W6 0.0076(3) 0.0099(3) 0.0095(3) -0.0019(2) -0.0008(2) -0.0012(2)
W7 0.0096(3) 0.0093(3) 0.0077(3) 0.0013(2) -0.0029(2) -0.0027(2)
W8 0.0091(3) 0.0087(3) 0.0091(3) 0.0049(2) -0.0003(2) -0.0051(2)
W9 0.0064(3) 0.0044(3) 0.0105(3) 0.0033(2) -0.0013(2) -0.0005(2)
Sb1 0.0040(4) 0.0030(4) 0.0056(4) 0.0018(3) -0.0002(3) -0.0019(3)
Y1 0.0187(8) 0.0123(8) 0.0263(9) -0.0007(7) -0.0065(7) 0.0029(6)
Fe1 0.0089(10) 0.0118(11) 0.0095(10) -0.0010(8) -0.0014(8) -0.0047(8)
Fe2 0.0074(10) 0.0064(10) 0.0094(10) 0.0020(8) -0.0009(8) -0.0025(8)
O1W 0.027(7) 0.024(7) 0.043(8) -0.016(6) -0.005(6) -0.003(5)
O2W 0.024(7) 0.041(8) 0.017(6) -0.007(5) -0.007(5) -0.013(6)
O3W 0.028(7) 0.030(7) 0.027(6) 0.002(5) -0.012(5) -0.014(5)
O4W 0.068(10) 0.009(6) 0.031(7) -0.007(5) -0.002(7) 0.001(6)
O5W 0.011(6) 0.024(6) 0.026(6) -0.002(5) 0.000(5) -0.008(5)
O6W 0.084(10) 0.069(9) 0.116(11) -0.014(8) 0.002(8) -0.021(8)
O7W 0.030(8) 0.047(9) 0.057(10) 0.021(8) 0.001(7) 0.022(7)
O8W 0.076(12) 0.062(11) 0.077(12) -0.036(10) -0.043(10) -0.012(9)
O9W 0.039(9) 0.054(10) 0.042(9) 0.021(8) -0.003(7) 0.003(7)
O10W 0.109(15) 0.043(10) 0.029(8) -0.004(7) 0.000(9) -0.014(10)
O11W 0.034(8) 0.024(7) 0.096(12) 0.003(8) -0.040(8) -0.013(6)
O13W 0.027(7) 0.052(9) 0.031(7) -0.015(6) -0.003(6) -0.008(6)
O14W 0.084(12) 0.044(9) 0.043(9) -0.014(7) -0.037(8) -0.013(8)
O15W 0.058(10) 0.021(7) 0.061(10) -0.011(7) -0.021(8) -0.013(7)
O16W 0.051(11) 0.115(17) 0.071(12) -0.059(12) -0.003(9) -0.024(11)
O17W 0.081(11) 0.025(7) 0.048(9) -0.009(7) -0.015(8) -0.030(8)
O18W 0.067(13) 0.085(14) 0.096(15) -0.002(12) -0.036(11) -0.040(11)
O20W 0.021(7) 0.035(8) 0.028(7) 0.007(6) 0.001(5) -0.002(6)
O22W 0.088(14) 0.034(9) 0.093(14) -0.022(9) -0.045(12) 0.010(9)
O23W 0.038(8) 0.034(8) 0.032(7) 0.009(6) 0.000(6) -0.014(6)
O1 0.027(6) 0.019(6) 0.018(6) -0.004(5) 0.004(5) -0.010(5)
O2 0.003(5) 0.019(6) 0.012(5) -0.005(4) 0.000(4) -0.003(4)
O3 0.005(5) 0.006(5) 0.007(4) -0.002(4) -0.002(4) -0.002(4)
O4 0.010(2) 0.011(2) 0.011(2) -0.0014(11) -0.0029(11) -0.0018(10)
O5 0.005(5) 0.014(5) 0.017(5) -0.011(4) -0.002(4) 0.001(4)
O6 0.008(2) 0.008(2) 0.008(2) -0.0010(10) -0.0014(10) -0.0016(10)
O7 0.006(5) 0.022(6) 0.015(5) 0.001(4) -0.005(4) -0.007(4)
O8 0.011(5) 0.012(5) 0.011(5) 0.000(4) 0.001(4) -0.004(4)
O9 0.013(5) 0.004(4) 0.017(5) -0.003(4) -0.003(4) 0.002(4)
O10 0.006(2) 0.006(2) 0.006(2) -0.0014(10) -0.0011(10) -0.0008(10)
O11 0.016(6) 0.017(6) 0.024(6) -0.002(5) -0.007(5) -0.005(5)
O13 0.011(5) 0.004(4) 0.011(4) -0.001(4) -0.004(4) 0.004(4)
O14 0.018(5) 0.004(4) 0.020(5) 0.004(4) -0.004(4) 0.000(4)
O15 0.005(2) 0.005(2) 0.006(2) -0.0008(10) -0.0010(10) -0.0011(10)
O16 0.014(5) 0.018(6) 0.016(5) -0.001(4) -0.004(4) -0.010(4)
O17 0.015(2) 0.016(2) 0.015(2) -0.0029(11) -0.0030(11) -0.0035(11)
O18 0.009(2) 0.009(2) 0.009(2) -0.0017(10) -0.0022(11) -0.0014(10)
O19 0.012(6) 0.026(6) 0.023(6) -0.004(5) 0.006(5) -0.011(5)
O20 0.019(5) 0.013(5) 0.010(5) 0.005(4) 0.000(4) -0.008(4)
O21 0.011(5) 0.017(6) 0.008(5) -0.004(4) 0.006(4) -0.006(4)
O22 0.014(2) 0.014(2) 0.014(2) -0.0028(11) -0.0029(11) -0.0034(11)
O23 0.019(6) 0.016(6) 0.023(6) -0.007(5) -0.005(5) 0.002(5)
O24 0.020(6) 0.013(5) 0.014(5) -0.002(4) -0.002(4) -0.006(5)
O25 0.011(2) 0.011(2) 0.011(2) -0.0019(11) -0.0022(11) -0.0026(10)
O26 0.013(5) 0.017(6) 0.015(5) -0.011(4) 0.000(4) -0.006(4)
O27 0.016(6) 0.013(5) 0.016(5) 0.002(4) -0.013(4) -0.001(4)
O29 0.014(5) 0.005(4) 0.012(5) 0.005(4) 0.000(4) 0.000(4)
O30 0.019(6) 0.022(6) 0.017(6) 0.001(5) -0.001(5) -0.011(5)
O31 0.011(2) 0.011(2) 0.012(2) -0.0017(11) -0.0025(11) -0.0018(10)
O33 0.010(5) 0.006(5) 0.015(5) 0.002(4) 0.000(4) 0.003(4)

loop_
_atom_type_symbol
_atom_type_description
_atom_type_scat_dispersion_real
_atom_type_scat_dispersion_imag
_atom_type_scat_source
H H 0.0000 0.0000 'International Tables Vol C Tables 4.2.6.8 and 6.1.1.4'
Fe Fe 0.3463 0.8444 'International Tables Vol C Tables 4.2.6.8 and 6.1.1.4'
O O 0.0106 0.0060 'International Tables Vol C Tables 4.2.6.8 and 6.1.1.4'
Sb Sb -0.5866 1.5461 'International Tables Vol C Tables 4.2.6.8 and 6.1.1.4'
W W -0.8490 6.8722 'International Tables Vol C Tables 4.2.6.8 and 6.1.1.4'
Y Y -2.7962 3.5667 'International Tables Vol C Tables 4.2.6.8 and 6.1.1.4'

loop_
_geom_angle_atom_site_label_1
_geom_angle_atom_site_label_2
_geom_angle_atom_site_label_3
_geom_angle
_geom_angle_site_symmetry_1
_geom_angle_site_symmetry_3
O1 W1 O6 99.6(5) . .
O1 W1 O4 99.3(5) . .
O6 W1 O4 90.0(4) . .
O1 W1 O5 99.3(5) . .
O6 W1 O5 91.7(4) . .
O4 W1 O5 160.7(4) . .
O1 W1 O2 101.8(5) . .
O6 W1 O2 158.6(4) . .
O4 W1 O2 85.8(4) . .
O5 W1 O2 85.7(4) . .
O1 W1 O3 170.5(4) . .
O6 W1 O3 72.7(3) . .
O4 W1 O3 75.4(4) . .
O5 W1 O3 86.7(4) . .
O2 W1 O3 85.9(4) . .
O1 W1 W3' 123.9(7) . .
O6 W1 W3' 79.3(6) . .
O4 W1 W3' 25.7(6) . .
O5 W1 W3' 136.7(6) . .
O2 W1 W3' 88.1(6) . .
O3 W1 W3' 50.0(6) . .
O8 W2 O7 104.4(5) . .
O8 W2 O9 102.2(5) . .
O7 W2 O9 97.3(5) . .
O8 W2 O6 95.4(4) . .
O7 W2 O6 87.4(4) . .
O9 W2 O6 159.9(4) . .
O8 W2 O10 95.4(4) . .
O7 W2 O10 158.1(4) . .
O9 W2 O10 87.2(4) . .
O6 W2 O10 81.5(4) . .
O8 W2 O3 164.0(4) . .
O7 W2 O3 86.3(4) . .
O9 W2 O3 87.9(4) . .
O6 W2 O3 72.9(3) . .
O10 W2 O3 72.4(3) . .
O9 W2' O10 98(3) . .
O9 W2' O8 101(4) . .
O10 W2' O8 99(3) . .
O9 W2' O7 93(3) . .
O10 W2' O7 162(4) . .
O8 W2' O7 93(3) . .
O9 W2' O6 168(4) . .
O10 W2' O6 86(3) . .
O8 W2' O6 90(3) . .
O7 W2' O6 81(2) . .
O9 W2' O3 95(3) . .
O10 W2' O3 80(2) . .
O8 W2' O3 164(4) . .
O7 W2' O3 85(3) . .
O6 W2' O3 75(2) . .
O9 W2' W3' 101(2) . .
O10 W2' W3' 29.6(14) . .
O8 W2' W3' 127(3) . .
O7 W2' W3' 134(3) . .
O6 W2' W3' 77(2) . .
O3 W2' W3' 50.6(14) . .
O9 W2' W3 94(2) . .
O10 W2' W3 32.3(12) . .
O8 W2' W3 131(3) . .
O7 W2' W3 133(3) . .
O6 W2' W3 83(2) . .
O3 W2' W3 48.3(13) . .
W3' W2' W3 7.2(5) . .
O11 W3 O13 103.9(5) . .
O11 W3 O10 101.2(5) . .
O13 W3 O10 94.0(4) . .
O11 W3 O4 97.2(5) . .
O13 W3 O4 158.1(4) . .
O10 W3 O4 87.3(4) . .
O11 W3 O12 101.2(5) . .
O13 W3 O12 87.3(4) . .
O10 W3 O12 156.5(4) . .
O4 W3 O12 83.0(4) . .
O11 W3 O3 169.1(4) . .
O13 W3 O3 85.5(4) . .
O10 W3 O3 72.2(3) . .
O4 W3 O3 74.1(4) . .
O12 W3 O3 84.6(4) . .
O11 W3 W2' 132.0(13) . .
O13 W3 W2' 86.2(13) . .
O10 W3 W2' 30.8(13) . .
O4 W3 W2' 83.9(13) . .
O12 W3 W2' 126.3(13) . .
O3 W3 W2' 41.8(13) . .
O11 W3' O4 114.5(19) . .
O11 W3' O10 107.7(18) . .
O4 W3' O10 100.8(16) . .
O11 W3' O12 97.4(16) . .
O4 W3' O12 86.5(14) . .
O10 W3' O12 147.6(18) . .
O11 W3' O13 91.5(14) . .
O4 W3' O13 149.7(19) . .
O10 W3' O13 84.5(12) . .
O12 W3' O13 74.5(9) . .
O11 W3' O3 167.6(17) . .
O4 W3' O3 77.4(13) . .
O10 W3' O3 71.6(12) . .
O12 W3' O3 79.5(11) . .
O13 W3' O3 76.1(10) . .
O11 W3' W2' 137(2) . .
O4 W3' W2' 89.4(18) . .
O10 W3' W2' 29.7(14) . .
O12 W3' W2' 120.5(18) . .
O13 W3' W2' 80.6(16) . .
O3 W3' W2' 41.9(14) . .
O11 W3' W1 144.6(15) . .
O4 W3' W1 30.2(8) . .
O10 W3' W1 85.5(12) . .
O12 W3' W1 85.6(10) . .
O13 W3' W1 122.9(12) . .
O3 W3' W1 47.5(6) . .
W2' W3' W1 64.6(14) . .
O14 W4 O17 103.9(5) . .
O14 W4 O16 99.3(5) . .
O17 W4 O16 96.2(4) . .
O14 W4 O13 101.3(4) . .
O17 W4 O13 87.8(4) . .
O16 W4 O13 157.4(4) . .
O14 W4 O18 98.5(4) . .
O17 W4 O18 156.9(4) . .
O16 W4 O18 85.7(4) . .
O13 W4 O18 82.2(4) . .
O14 W4 O15 171.6(4) . .
O17 W4 O15 82.7(4) . .
O16 W4 O15 74.5(4) . .
O13 W4 O15 84.0(3) . .
O18 W4 O15 75.6(3) . .
O13 W4' O18 95.9(17) . .
O13 W4' O14 108(2) . .
O18 W4' O14 95.2(17) . .
O13 W4' O17 96.9(18) . .
O18 W4' O17 161(2) . .
O14 W4' O17 93.9(16) . .
O13 W4' O15 97.2(16) . .
O18 W4' O15 80.5(14) . .
O14 W4' O15 154.9(17) . .
O17 W4' O15 84.3(15) . .
O13 W4' O16 168(2) . .
O18 W4' O16 80.0(13) . .
O14 W4' O16 83.7(12) . .
O17 W4' O16 84.8(13) . .
O15 W4' O16 71.2(11) . .
O13 W4' W5 88.5(14) . .
O18 W4' W5 34.7(7) . .
O14 W4' W5 129.6(17) . .
O17 W4' W5 132.1(17) . .
O15 W4' W5 47.9(7) . .
O16 W4' W5 81.9(11) . .
O19 W5 O20 99.8(5) . .
O19 W5 O12 102.2(5) . .
O20 W5 O12 88.3(4) . .
O19 W5 O21 101.1(5) . .
O20 W5 O21 89.1(4) . .
O12 W5 O21 156.6(4) . .
O19 W5 O18 99.4(5) . .
O20 W5 O18 160.8(4) . .
O12 W5 O18 88.1(4) . .
O21 W5 O18 86.8(4) . .
O19 W5 O15 172.2(4) . .
O20 W5 O15 85.8(4) . .
O12 W5 O15 83.3(4) . .
O21 W5 O15 73.4(4) . .
O18 W5 O15 75.1(4) . .
O19 W5 W4' 132.4(8) . .
O20 W5 W4' 127.3(7) . .
O12 W5 W4' 75.8(6) . .
O21 W5 W4' 87.5(6) . .
O18 W5 W4' 33.8(7) . .
O15 W5 W4' 43.1(7) . .
O23 W6 O22 103.0(5) . .
O23 W6 O24 102.3(5) . .
O22 W6 O24 88.0(5) . .
O23 W6 O16 98.7(5) . .
O22 W6 O16 88.9(4) . .
O24 W6 O16 159.0(4) . .
O23 W6 O21 97.7(5) . .
O22 W6 O21 159.3(4) . .
O24 W6 O21 87.5(4) . .
O16 W6 O21 88.1(4) . .
O23 W6 O15 167.7(4) . .
O22 W6 O15 86.5(4) . .
O24 W6 O15 85.6(4) . .
O16 W6 O15 73.4(4) . .
O21 W6 O15 73.0(3) . .
O28 W7 O26 104.1(5) . .
O28 W7 O24 101.6(5) . .
O26 W7 O24 87.7(5) . .
O28 W7 O27 99.3(4) . .
O26 W7 O27 91.6(4) . .
O24 W7 O27 158.6(4) . .
O28 W7 O29 95.7(5) . .
O26 W7 O29 159.7(4) . .
O24 W7 O29 84.4(4) . .
O27 W7 O29 89.1(4) . .
O28 W7 O25 166.4(4) . .
O26 W7 O25 87.8(4) . .
O24 W7 O25 85.1(4) . .
O27 W7 O25 73.5(4) . .
O29 W7 O25 73.0(4) . .
O30 W8 O2 102.4(5) . .
O30 W8 O29 101.3(5) . .
O2 W8 O29 156.1(4) . .
O30 W8 O31 98.7(5) . .
O2 W8 O31 85.8(4) . .
O29 W8 O31 87.8(4) . .
O30 W8 O20 99.5(5) . .
O2 W8 O20 88.8(4) . .
O29 W8 O20 90.1(4) . .
O31 W8 O20 161.7(4) . .
O30 W8 O25 172.1(4) . .
O2 W8 O25 82.5(4) . .
O29 W8 O25 73.6(4) . .
O31 W8 O25 75.3(4) . .
O20 W8 O25 86.7(4) . .
O33 W9 O32 103.3(4) . .
O33 W9 O27 99.4(4) . .
O32 W9 O27 93.8(4) . .
O33 W9 O5 101.3(4) . .
O32 W9 O5 89.9(4) . .
O27 W9 O5 157.5(4) . .
O33 W9 O31 97.7(4) . .
O32 W9 O31 158.8(4) . .
O27 W9 O31 85.7(4) . .
O5 W9 O31 83.0(4) . .
O33 W9 O25 170.0(4) . .
O32 W9 O25 84.6(4) . .
O27 W9 O25 73.7(4) . .
O5 W9 O25 84.6(4) . .
O31 W9 O25 74.9(4) . .
O15 Sb1 O25 90.7(4) . .
O15 Sb1 O3 92.7(4) . .
O25 Sb1 O3 92.5(4) . .
O8W Y1 O7W 75.2(6) . .
O8W Y1 O12W 148.5(7) . .
O7W Y1 O12W 81.3(7) . .
O8W Y1 O33 80.4(5) . .
O7W Y1 O33 144.6(5) . .
O12W Y1 O33 109.2(6) . .
O8W Y1 O11W 139.4(6) . .
O7W Y1 O11W 140.1(5) . .
O12W Y1 O11W 70.9(6) . .
O33 Y1 O11W 73.5(4) . .
O8W Y1 O9W 79.0(7) . .
O7W Y1 O9W 76.0(5) . .
O12W Y1 O9W 75.2(7) . .
O33 Y1 O9W 74.4(4) . .
O11W Y1 O9W 121.3(6) . .
O8W Y1 O10W 71.8(7) . .
O7W Y1 O10W 113.9(6) . .
O12W Y1 O10W 138.2(7) . .
O33 Y1 O10W 81.4(5) . .
O11W Y1 O10W 74.0(6) . .
O9W Y1 O10W 144.6(6) . .
O8W Y1 O6W 111.2(7) . .
O7W Y1 O6W 72.0(6) . .
O12W Y1 O6W 80.1(8) . .
O33 Y1 O6W 142.0(6) . .
O11W Y1 O6W 75.4(6) . .
O9W Y1 O6W 142.0(7) . .
O10W Y1 O6W 69.4(7) . .
O22 Fe1 O26 88.7(4) 2_556 2_556
O22 Fe1 O8 98.9(4) 2_556 .
O26 Fe1 O8 97.3(4) 2_556 .
O22 Fe1 O3W 174.0(5) 2_556 .
O26 Fe1 O3W 91.7(5) 2_556 .
O8 Fe1 O3W 87.0(4) . .
O22 Fe1 O1W 91.2(5) 2_556 .
O26 Fe1 O1W 177.5(5) 2_556 .
O8 Fe1 O1W 85.3(5) . .
O3W Fe1 O1W 88.2(5) . .
O22 Fe1 O2W 92.6(4) 2_556 .
O26 Fe1 O2W 93.6(5) 2_556 .
O8 Fe1 O2W 164.4(4) . .
O3W Fe1 O2W 81.5(5) . .
O1W Fe1 O2W 83.9(5) . .
O17 Fe2 O32 170.6(4) 2_556 .
O17 Fe2 O9 92.7(4) 2_556 2_556
O32 Fe2 O9 94.3(4) . 2_556
O17 Fe2 O7 92.2(4) 2_556 .
O32 Fe2 O7 93.6(4) . .
O9 Fe2 O7 93.6(4) 2_556 .
O17 Fe2 O4W 85.9(5) 2_556 .
O32 Fe2 O4W 87.0(5) . .
O9 Fe2 O4W 178.6(5) 2_556 .
O7 Fe2 O4W 86.5(5) . .
O17 Fe2 O5W 91.1(4) 2_556 .
O32 Fe2 O5W 82.9(4) . .
O9 Fe2 O5W 88.3(4) 2_556 .
O7 Fe2 O5W 176.1(4) . .
O4W Fe2 O5W 91.7(5) . .
W8 O2 W1 146.9(5) . .
Sb1 O3 W2' 113(2) . .
Sb1 O3 W2 110.8(4) . .
W2' O3 W2 6.1(17) . .
Sb1 O3 W1 128.1(4) . .
W2' O3 W1 98(2) . .
W2 O3 W1 95.7(3) . .
Sb1 O3 W3 127.8(4) . .
W2' O3 W3 89.8(17) . .
W2 O3 W3 95.5(3) . .
W1 O3 W3 91.0(3) . .
Sb1 O3 W3' 136.7(8) . .
W2' O3 W3' 87.5(19) . .
W2 O3 W3' 92.7(8) . .
W1 O3 W3' 82.4(7) . .
W3 O3 W3' 9.3(7) . .
W3' O4 W1 124.1(13) . .
W3' O4 W3 7.4(10) . .
W1 O4 W3 119.5(5) . .
W1 O5 W9 145.9(5) . .
W1 O6 W2 118.6(4) . .
W1 O6 W2' 114.3(19) . .
W2 O6 W2' 7.1(17) . .
W2 O7 Fe2 175.7(6) . .
W2 O7 W2' 5.0(19) . .
Fe2 O7 W2' 173(2) . .
W2 O8 W2' 7.2(19) . .
W2 O8 Fe1 164.0(6) . .
W2' O8 Fe1 166(2) . .
W2' O9 W2 8(2) . .
W2' O9 Fe2 173(2) . 2_556
W2 O9 Fe2 172.9(6) . 2_556
W3' O10 W2' 121(2) . .
W3' O10 W3 12.0(9) . .
W2' O10 W3 117(2) . .
W3' O10 W2 122.6(11) . .
W2' O10 W2 4(2) . .
W3 O10 W2 119.6(4) . .
W3' O11 W3 13.4(10) . .
W5 O12 W3 143.9(6) . .
W5 O12 W3' 153.9(10) . .
W3 O12 W3' 10.1(8) . .
W4' O13 W3 142.8(14) . .
W4' O13 W4 4.5(13) . .
W3 O13 W4 147.3(5) . .
W4' O13 W3' 145.4(16) . .
W3 O13 W3' 2.7(8) . .
W4 O13 W3' 149.9(9) . .
W4 O14 W4' 10.5(10) . .
Sb1 O15 W4' 112.3(10) . .
Sb1 O15 W4 114.8(4) . .
W4' O15 W4 9.6(8) . .
Sb1 O15 W6 114.7(4) . .
W4' O15 W6 103.7(9) . .
W4 O15 W6 94.5(3) . .
Sb1 O15 W5 137.1(4) . .
W4' O15 W5 89.0(10) . .
W4 O15 W5 92.4(3) . .
W6 O15 W5 94.1(3) . .
W4 O16 W6 117.5(5) . .
W4 O16 W4' 6.6(9) . .
W6 O16 W4' 111.5(10) . .
W4 O17 W4' 11.7(9) . .
W4 O17 Fe2 141.1(6) . 2_556
W4' O17 Fe2 135.3(12) . 2_556
W4' O18 W5 111.4(12) . .
W4' O18 W4 11.1(9) . .
W5 O18 W4 116.5(5) . .
W5 O20 W8 155.3(6) . .
W5 O21 W6 119.5(5) . .
W6 O22 Fe1 136.8(6) . 2_556
W6 O24 W7 150.2(6) . .
Sb1 O25 W7 113.8(4) . .
Sb1 O25 W9 115.5(4) . .
W7 O25 W9 94.0(4) . .
Sb1 O25 W8 137.3(5) . .
W7 O25 W8 94.4(4) . .
W9 O25 W8 92.5(4) . .
W7 O26 Fe1 136.9(5) . 2_556
W9 O27 W7 118.8(5) . .
W8 O29 W7 118.9(5) . .
W8 O31 W9 116.9(5) . .
W9 O32 Fe2 144.3(6) . .
W9 O33 Y1 167.5(6) . .

loop_
_geom_bond_atom_site_label_1
_geom_bond_atom_site_label_2
_geom_bond_distance
_geom_bond_site_symmetry_2
W1 O1 1.716(11) .
W1 O6 1.897(9) .
W1 O4 1.905(9) .
W1 O5 1.929(9) .
W1 O2 1.931(9) .
W1 O3 2.333(9) .
W1 W3' 3.14(3) .
W2 O8 1.764(10) .
W2 O7 1.790(9) .
W2 O9 1.791(9) .
W2 O6 2.030(10) .
W2 O10 2.033(9) .
W2 O3 2.224(9) .
W2' O9 1.70(7) .
W2' O10 1.81(6) .
W2' O8 1.89(7) .
W2' O7 2.00(6) .
W2' O6 2.09(7) .
W2' O3 2.10(7) .
W2' W3' 3.13(7) .
W2' W3 3.14(6) .
W3 O11 1.699(10) .
W3 O13 1.871(9) .
W3 O10 1.883(9) .
W3 O4 1.960(10) .
W3 O12 1.967(10) .
W3 O3 2.348(9) .
W3' O11 1.63(3) .
W3' O4 1.64(3) .
W3' O10 1.80(3) .
W3' O12 2.12(3) .
W3' O13 2.25(3) .
W3' O3 2.42(3) .
W4 O14 1.695(10) .
W4 O17 1.830(10) .
W4 O16 1.921(10) .
W4 O13 1.962(9) .
W4 O18 1.977(10) .
W4 O15 2.263(9) .
W4' O13 1.60(3) .
W4' O18 1.88(4) .
W4' O14 1.90(4) .
W4' O17 1.90(4) .
W4' O15 2.15(4) .
W4' O16 2.23(3) .
W4' W5 3.14(4) .
W5 O19 1.739(10) .
W5 O20 1.879(10) .
W5 O12 1.879(10) .
W5 O21 1.898(10) .
W5 O18 1.920(9) .
W5 O15 2.328(9) .
W6 O23 1.716(10) .
W6 O22 1.833(10) .
W6 O24 1.916(11) .
W6 O16 1.971(10) .
W6 O21 1.997(10) .
W6 O15 2.270(9) .
W7 O28 1.725(10) .
W7 O26 1.824(10) .
W7 O24 1.931(11) .
W7 O27 1.950(10) .
W7 O29 1.984(10) .
W7 O25 2.273(9) .
W8 O30 1.715(11) .
W8 O2 1.908(9) .
W8 O29 1.913(10) .
W8 O31 1.920(10) .
W8 O20 1.928(11) .
W8 O25 2.302(10) .
W9 O33 1.752(9) .
W9 O32 1.820(10) .
W9 O27 1.921(10) .
W9 O5 1.931(9) .
W9 O31 1.968(10) .
W9 O25 2.284(10) .
Sb1 O15 1.987(9) .
Sb1 O25 1.997(10) .
Sb1 O3 2.005(9) .
Y1 O8W 2.300(14) .
Y1 O7W 2.306(14) .
Y1 O12W 2.34(2) .
Y1 O33 2.344(10) .
Y1 O11W 2.369(13) .
Y1 O9W 2.412(15) .
Y1 O10W 2.415(15) .
Y1 O6W 2.42(2) .
Fe1 O22 1.930(10) 2_556
Fe1 O26 1.974(10) 2_556
Fe1 O8 1.999(10) .
Fe1 O3W 2.029(12) .
Fe1 O1W 2.087(12) .
Fe1 O2W 2.088(11) .
Fe2 O17 1.926(10) 2_556
Fe2 O32 1.945(10) .
Fe2 O9 1.949(9) 2_556
Fe2 O7 1.953(10) .
Fe2 O4W 2.107(12) .
Fe2 O5W 2.120(11) .
O9 Fe2 1.949(9) 2_556
O17 Fe2 1.926(10) 2_556
O22 Fe1 1.930(10) 2_556
O26 Fe1 1.974(10) 2_556
